data_1510365
loop_
_publ_author_name
'Ruck, M.'
'Wahl, B.'

_publ_section_title
;
 The molecular clusters [Bi10 Au2] (E Bi3 X9)2 (E = As, Bi; X = Cl, Br) -
 synthesis, crystal structures, twinning and chemical bonding
;
_journal_name_full 'Zeitschrift fuer Anorganische und Allgemeine Chemie'
_journal_page_first 2267
_journal_page_last 2275
_journal_volume 634
_journal_year 2008
_chemical_formula_sum 'Au2 Bi18 Br18'
_chemical_name_systematic '(Bi10 Au2) (Bi Bi3 Br9)2'
_space_group_IT_number 14
_symmetry_space_group_name_Hall '-P 2ybc'
_symmetry_space_group_name_H-M 'P 1 21/c 1'
_cell_angle_alpha 90
_cell_angle_beta 93.69
_cell_angle_gamma 90
_cell_formula_units_Z 2
_cell_length_a 10.5902
_cell_length_b 15.286
_cell_length_c 14.6355
_cell_volume 2364.309
_citation_journal_id_ASTM ZAACAB
_cod_data_source_file gold_442.cif
_cod_data_source_block Au2Bi18Br18
_cod_original_cell_volume 2364.31
_cod_database_code 1510365

loop_
_symmetry_equiv_pos_as_xyz
x,y,z
-x,y+1/2,-z+1/2
-x,-y,-z
x,-y-1/2,z-1/2

loop_
_atom_site_label
_atom_site_type_symbol
_atom_site_fract_x
_atom_site_fract_y
_atom_site_fract_z
_atom_site_occupancy
_atom_site_U_iso_or_equiv
Br2 Br-1 0.50487 0.10994 0.13061 1 0.0
Br1 Br-1 0.50532 -0.132 0.12147 1 0.0
Bi5 Bi 0.41245 -0.18638 0.43324 1 0.0
Br3 Br-1 0.26027 0.24389 0.25401 1 0.0
Bi4 Bi 0.22346 -0.04922 0.52608 1 0.0
Bi9 Bi 0.22261 -0.00606 0.22214 1 0.0
Br4 Br-1 0.02227 0.1316 0.37798 1 0.0
Br8 Br-1 0.16891 0.15146 0.00873 1 0.0
Bi6 Bi+2 0.32941 -0.01516 0.03932 1 0.0
Br5 Br-1 -0.00789 -0.12784 0.37731 1 0.0
Br6 Br-1 0.23305 -0.2513 0.25721 1 0.0
Bi8 Bi+2 0.0259 -0.14299 0.1906 1 0.0
Br9 Br-1 -0.15628 0.00492 0.17952 1 0.0
Bi1 Bi 0.61924 -0.06936 0.32648 1 0.0
Bi7 Bi+2 0.04947 0.14487 0.18513 1 0.0
Br7 Br-1 0.17514 -0.17069 0.00952 1 0.0
Bi3 Bi 0.30862 0.1505 0.47721 1 0.0
Au1 Au+1 0.38316 -0.00507 0.38324 1 0.0
Bi2 Bi 0.55229 0.13778 0.35369 1 0.0
